data_2017513
loop_
_publ_author_name
'Spencer, John'
'Chowdhry, Babur Z.'
'Hamid, Samiyah'
'Mendham, Andrew P.'
'Male, Louise'
'Coles, Simon J.'
'Hursthouse, Michael B.'

_publ_section_title
;
 Seven 3-methylidene-1<i>H</i>-indol-2(3<i>H</i>)-ones related to the
 multiple-receptor tyrosine kinase inhibitor sunitinib
;
_journal_coeditor_code GG3207
_journal_issue 2
_journal_name_full 'Acta Crystallographica Section C'
_journal_page_first o71
_journal_page_last o78
_journal_paper_doi 10.1107/S0108270109054134
_journal_volume 66
_journal_year 2010
_chemical_formula_iupac 'C13 H9 N O2 , H2 O'
_chemical_formula_moiety 'C13 H9 N O2 , H2 O'
_chemical_formula_sum 'C13 H11 N O3'
_chemical_formula_weight 229.23
_chemical_name_systematic
;
(3<i>E</i>)-3-(2-furylmethylidene)-1<i>H</i>-indol-2(3<i>H</i>)-one
monohydrate
;
_space_group_IT_number 60
_symmetry_cell_setting orthorhombic
_symmetry_space_group_name_Hall '-P 2n 2ab'
_symmetry_space_group_name_H-M 'P b c n'
_atom_sites_solution_hydrogens geom
_atom_sites_solution_primary direct
_atom_sites_solution_secondary difmap
_audit_creation_method SHELXL97
_cell_angle_alpha 90.00
_cell_angle_beta 90.00
_cell_angle_gamma 90.00
_cell_formula_units_Z 8
_cell_length_a 19.2250(7)
_cell_length_b 5.0503(3)
_cell_length_c 22.1886(14)
_cell_measurement_reflns_used 8716
_cell_measurement_temperature 120(2)
_cell_measurement_theta_max 27.48
_cell_measurement_theta_min 2.91
_cell_volume 2154.3(2)
_computing_cell_refinement
;
DENZO (Otwinowski & Minor, 1997) and COLLECT (Nonius, 1998)
;
_computing_data_collection 'COLLECT (Nonius, 1998)'
_computing_data_reduction
;
DENZO (Otwinowski & Minor, 1997) and COLLECT (Nonius, 1998)
;
_computing_molecular_graphics
;
ORTEP-3 for Windows (Version 2.01; Farrugia, 1997) and
Mercury (Version 1.4.2; Macrae <i>et al.</i>, 2006)
;
_computing_publication_material 'WinGX (Farrugia, 1999)'
_computing_structure_refinement 'SHELXL97 (Sheldrick, 2008)'
_computing_structure_solution 'SIR2004 (Burla <i>et al.</i>, 2005)'
_diffrn_ambient_temperature 120(2)
_diffrn_detector_area_resol_mean 9.091
_diffrn_measured_fraction_theta_full 0.998
_diffrn_measured_fraction_theta_max 0.998
_diffrn_measurement_device_type 'Bruker Nonius Roper CCD camera on \k-goniostat'
_diffrn_measurement_method '\f and \w scans'
_diffrn_radiation_monochromator graphite
_diffrn_radiation_source 'Bruker Nonius FR591 rotating anode'
_diffrn_radiation_type MoK\a
_diffrn_radiation_wavelength 0.71073
_diffrn_reflns_av_R_equivalents 0.0852
_diffrn_reflns_av_sigmaI/netI 0.0636
_diffrn_reflns_limit_h_max 20
_diffrn_reflns_limit_h_min -22
_diffrn_reflns_limit_k_max 6
_diffrn_reflns_limit_k_min -6
_diffrn_reflns_limit_l_max 26
_diffrn_reflns_limit_l_min -22
_diffrn_reflns_number 13065
_diffrn_reflns_theta_full 25.02
_diffrn_reflns_theta_max 25.02
_diffrn_reflns_theta_min 3.67
_exptl_absorpt_coefficient_mu 0.102
_exptl_absorpt_correction_T_max 0.9959
_exptl_absorpt_correction_T_min 0.9702
_exptl_absorpt_correction_type multi-scan
_exptl_absorpt_process_details '(SADABS; Sheldrick, 2007)'
_exptl_crystal_colour yellow
_exptl_crystal_density_diffrn 1.413
_exptl_crystal_density_method 'not measured'
_exptl_crystal_description rod
_exptl_crystal_F_000 960
_exptl_crystal_size_max 0.30
_exptl_crystal_size_mid 0.06
_exptl_crystal_size_min 0.04
_refine_diff_density_max 0.237
_refine_diff_density_min -0.248
_refine_ls_extinction_method none
_refine_ls_goodness_of_fit_ref 1.064
_refine_ls_hydrogen_treatment mixed
_refine_ls_matrix_type full
_refine_ls_number_parameters 160
_refine_ls_number_reflns 1881
_refine_ls_number_restraints 3
_refine_ls_restrained_S_all 1.063
_refine_ls_R_factor_all 0.0854
_refine_ls_R_factor_gt 0.0518
_refine_ls_shift/su_max 0.000
_refine_ls_shift/su_mean 0.000
_refine_ls_structure_factor_coef Fsqd
_refine_ls_weighting_details 'calc w = 1/[\s^2^(Fo^2^)+(0.0432P)^2^+1.1222P] where P=(Fo^2^+2Fc^2^)/3'
_refine_ls_weighting_scheme calc
_refine_ls_wR_factor_gt 0.1057
_refine_ls_wR_factor_ref 0.1175
_reflns_number_gt 1355
_reflns_number_total 1881
_reflns_threshold_expression I>2\s(I)
_cod_data_source_file gg3207.cif
_cod_data_source_block 3a
_cod_original_sg_symbol_Hall '-P 2n (2a)b'
_cod_original_sg_symbol_H-M 'P bcn'
_cod_database_code 2017513
_cod_database_fobs_code 2017513

loop_
_symmetry_equiv_pos_as_xyz
'x, y, z'
'-x+1/2, -y+1/2, z+1/2'
'x+1/2, -y+1/2, -z'
'-x, y, -z+1/2'
'-x, -y, -z'
'x-1/2, y-1/2, -z-1/2'
'-x-1/2, y-1/2, z'
'x, -y, z-1/2'

loop_
_atom_site_type_symbol
_atom_site_label
_atom_site_fract_x
_atom_site_fract_y
_atom_site_fract_z
_atom_site_U_iso_or_equiv
_atom_site_adp_type
_atom_site_calc_flag
_atom_site_refinement_flags
_atom_site_occupancy
_atom_site_disorder_assembly
_atom_site_disorder_group
C C1 0.47350(11) -0.1896(5) 0.05249(11) 0.0217(6) Uani d . 1 . .
C C2 0.47019(11) 0.0306(4) 0.09706(11) 0.0204(6) Uani d . 1 . .
C C3 0.53956(11) 0.0371(5) 0.12558(11) 0.0218(6) Uani d . 1 . .
C C4 0.57891(11) -0.1658(5) 0.09850(11) 0.0208(6) Uani d . 1 . .
C C5 0.64777(11) -0.2112(5) 0.11202(11) 0.0237(6) Uani d . 1 . .
H H5 0.6732 -0.3485 0.0928 0.028 Uiso calc R 1 . .
C C6 0.67857(11) -0.0483(5) 0.15485(12) 0.0247(6) Uani d . 1 . .
H H6 0.7261 -0.0738 0.1650 0.030 Uiso calc R 1 . .
C C7 0.64096(12) 0.1510(5) 0.18295(11) 0.0233(6) Uani d . 1 . .
H H7 0.6629 0.2589 0.2124 0.028 Uiso calc R 1 . .
C C8 0.57162(11) 0.1945(5) 0.16843(11) 0.0221(6) Uani d . 1 . .
H H8 0.5463 0.3318 0.1878 0.027 Uiso calc R 1 . .
C C9 0.41034(11) 0.1692(5) 0.10262(11) 0.0226(6) Uani d . 1 . .
H H9 0.3754 0.1164 0.0748 0.027 Uiso calc R 1 . .
C C10 0.38905(11) 0.3767(5) 0.14126(11) 0.0221(6) Uani d . 1 . .
C C11 0.32701(11) 0.5065(5) 0.14502(11) 0.0241(6) Uani d . 1 . .
H H11 0.2874 0.4777 0.1203 0.029 Uiso calc R 1 . .
C C12 0.33264(12) 0.6919(5) 0.19250(12) 0.0262(6) Uani d . 1 . .
H H12 0.2975 0.8103 0.2060 0.031 Uiso calc R 1 . .
C C13 0.39748(12) 0.6683(5) 0.21495(12) 0.0266(6) Uani d . 1 . .
H H13 0.4156 0.7707 0.2473 0.032 Uiso calc R 1 . .
N N1 0.53748(9) -0.2997(4) 0.05613(9) 0.0235(5) Uani d . 1 . .
H H1 0.5513 -0.4368 0.0348 0.028 Uiso calc R 1 . .
O O1 0.42676(8) -0.2639(3) 0.01749(7) 0.0254(4) Uani d . 1 . .
O O2 0.43349(8) 0.4766(3) 0.18474(7) 0.0260(4) Uani d . 1 . .
O O101 0.27917(10) -0.2601(4) 0.00470(12) 0.0518(6) Uani d D 1 . .
H H1W 0.2631(15) -0.100(4) 0.0018(16) 0.078 Uiso d D 1 . .
H H2W 0.3234(9) -0.246(6) 0.0087(16) 0.078 Uiso d D 1 . .

loop_
_atom_site_aniso_label
_atom_site_aniso_U_11
_atom_site_aniso_U_22
_atom_site_aniso_U_33
_atom_site_aniso_U_12
_atom_site_aniso_U_13
_atom_site_aniso_U_23
C1 0.0231(12) 0.0214(13) 0.0206(14) -0.0017(11) 0.0038(11) 0.0052(11)
C2 0.0226(12) 0.0185(13) 0.0202(13) -0.0031(10) 0.0033(10) 0.0022(11)
C3 0.0223(11) 0.0207(13) 0.0223(14) -0.0011(10) 0.0040(11) 0.0036(11)
C4 0.0231(12) 0.0209(13) 0.0184(13) -0.0029(10) 0.0006(11) 0.0031(11)
C5 0.0232(12) 0.0207(13) 0.0271(15) 0.0029(11) 0.0035(11) 0.0018(12)
C6 0.0201(12) 0.0243(14) 0.0298(16) -0.0020(11) 0.0000(11) 0.0049(12)
C7 0.0241(12) 0.0196(13) 0.0263(15) -0.0028(10) -0.0027(11) 0.0009(12)
C8 0.0241(12) 0.0203(13) 0.0220(14) -0.0002(11) 0.0016(10) -0.0001(11)
C9 0.0221(12) 0.0239(13) 0.0218(14) -0.0028(10) 0.0017(11) 0.0041(12)
C10 0.0244(12) 0.0213(13) 0.0207(14) -0.0028(10) 0.0007(11) 0.0004(11)
C11 0.0199(12) 0.0274(14) 0.0251(15) 0.0015(10) 0.0033(11) 0.0031(12)
C12 0.0279(13) 0.0236(14) 0.0269(15) 0.0061(11) 0.0046(12) 0.0005(12)
C13 0.0335(14) 0.0224(13) 0.0240(15) 0.0055(11) 0.0049(12) -0.0049(12)
N1 0.0242(10) 0.0212(11) 0.0251(12) 0.0020(9) 0.0001(9) -0.0043(10)
O1 0.0255(8) 0.0254(9) 0.0253(10) -0.0014(7) -0.0014(8) -0.0017(8)
O2 0.0247(9) 0.0263(9) 0.0270(10) 0.0013(8) -0.0011(8) -0.0041(8)
O101 0.0301(10) 0.0355(12) 0.0899(18) -0.0023(9) -0.0163(11) 0.0086(12)

loop_
_atom_type_symbol
_atom_type_description
_atom_type_scat_dispersion_real
_atom_type_scat_dispersion_imag
_atom_type_scat_source
C C 0.0033 0.0016 'International Tables Vol C Tables 4.2.6.8 and 6.1.1.4'
H H 0.0000 0.0000 'International Tables Vol C Tables 4.2.6.8 and 6.1.1.4'
N N 0.0061 0.0033 'International Tables Vol C Tables 4.2.6.8 and 6.1.1.4'
O O 0.0106 0.0060 'International Tables Vol C Tables 4.2.6.8 and 6.1.1.4'

loop_
_geom_angle_atom_site_label_1
_geom_angle_atom_site_label_2
_geom_angle_atom_site_label_3
_geom_angle_site_symmetry_1
_geom_angle_site_symmetry_3
_geom_angle
_geom_angle_publ_flag
O1 C1 N1 . . 124.7(2) ?
O1 C1 C2 . . 127.4(2) ?
N1 C1 C2 . . 107.8(2) ?
C9 C2 C3 . . 135.9(2) ?
C9 C2 C1 . . 118.9(2) ?
C3 C2 C1 . . 105.23(19) ?
C8 C3 C4 . . 118.2(2) ?
C8 C3 C2 . . 135.2(2) ?
C4 C3 C2 . . 106.6(2) ?
C5 C4 N1 . . 127.6(2) ?
C5 C4 C3 . . 123.0(2) ?
N1 C4 C3 . . 109.33(19) ?
C4 C5 C6 . . 117.4(2) ?
C4 C5 H5 . . 121.3 ?
C6 C5 H5 . . 121.3 ?
C7 C6 C5 . . 121.0(2) ?
C7 C6 H6 . . 119.5 ?
C5 C6 H6 . . 119.5 ?
C6 C7 C8 . . 120.7(2) ?
C6 C7 H7 . . 119.6 ?
C8 C7 H7 . . 119.6 ?
C3 C8 C7 . . 119.7(2) ?
C3 C8 H8 . . 120.1 ?
C7 C8 H8 . . 120.1 ?
C2 C9 C10 . . 133.2(2) ?
C2 C9 H9 . . 113.4 ?
C10 C9 H9 . . 113.4 ?
C11 C10 O2 . . 108.8(2) ?
C11 C10 C9 . . 130.3(2) ?
O2 C10 C9 . . 120.9(2) ?
C10 C11 C12 . . 107.3(2) ?
C10 C11 H11 . . 126.4 ?
C12 C11 H11 . . 126.4 ?
C13 C12 C11 . . 106.7(2) ?
C13 C12 H12 . . 126.6 ?
C11 C12 H12 . . 126.6 ?
C12 C13 O2 . . 110.5(2) ?
C12 C13 H13 . . 124.8 ?
O2 C13 H13 . . 124.8 ?
C1 N1 C4 . . 111.0(2) ?
C1 N1 H1 . . 124.5 ?
C4 N1 H1 . . 124.5 ?
C13 O2 C10 . . 106.72(17) ?
H1W O101 H2W . . 106(2) ?

loop_
_geom_bond_atom_site_label_1
_geom_bond_atom_site_label_2
_geom_bond_site_symmetry_2
_geom_bond_distance
_geom_bond_publ_flag
C1 O1 . 1.246(3) ?
C1 N1 . 1.352(3) ?
C1 C2 . 1.489(3) ?
C2 C9 . 1.353(3) ?
C2 C3 . 1.477(3) ?
C3 C8 . 1.384(3) ?
C3 C4 . 1.408(3) ?
C4 C5 . 1.377(3) ?
C4 N1 . 1.406(3) ?
C5 C6 . 1.389(3) ?
C5 H5 . 0.9500 ?
C6 C7 . 1.387(3) ?
C6 H6 . 0.9500 ?
C7 C8 . 1.389(3) ?
C7 H7 . 0.9500 ?
C8 H8 . 0.9500 ?
C9 C10 . 1.414(3) ?
C9 H9 . 0.9500 ?
C10 C11 . 1.364(3) ?
C10 O2 . 1.384(3) ?
C11 C12 . 1.414(4) ?
C11 H11 . 0.9500 ?
C12 C13 . 1.348(3) ?
C12 H12 . 0.9500 ?
C13 O2 . 1.366(3) ?
C13 H13 . 0.9500 ?
N1 H1 . 0.8800 ?
O101 H1W . 0.870(18) ?
O101 H2W . 0.858(17) ?

loop_
_geom_hbond_atom_site_label_D
_geom_hbond_atom_site_label_H
_geom_hbond_atom_site_label_A
_geom_hbond_site_symmetry_A
_geom_hbond_distance_DH
_geom_hbond_distance_HA
_geom_hbond_distance_DA
_geom_hbond_angle_DHA
_geom_hbond_publ_flag
N1 H1 O1 5_645 0.88 1.95 2.828(3) 174.0 no
O101 H1W O101 7_665 0.870(18) 1.899(18) 2.7630(15) 172(3) no
O101 H2W O1 . 0.858(17) 1.999(17) 2.852(2) 173(3) no

loop_
_geom_torsion_atom_site_label_1
_geom_torsion_atom_site_label_2
_geom_torsion_atom_site_label_3
_geom_torsion_atom_site_label_4
_geom_torsion_site_symmetry_1
_geom_torsion_site_symmetry_2
_geom_torsion_site_symmetry_3
_geom_torsion_site_symmetry_4
_geom_torsion
_geom_torsion_publ_flag
O1 C1 C2 C9 . . . . 1.2(4) ?
N1 C1 C2 C9 . . . . -178.9(2) ?
O1 C1 C2 C3 . . . . -178.9(2) ?
N1 C1 C2 C3 . . . . 1.1(2) ?
C9 C2 C3 C8 . . . . -2.4(5) ?
C1 C2 C3 C8 . . . . 177.7(3) ?
C9 C2 C3 C4 . . . . -179.9(3) ?
C1 C2 C3 C4 . . . . 0.1(2) ?
C8 C3 C4 C5 . . . . -1.1(4) ?
C2 C3 C4 C5 . . . . 177.0(2) ?
C8 C3 C4 N1 . . . . -179.3(2) ?
C2 C3 C4 N1 . . . . -1.3(3) ?
N1 C4 C5 C6 . . . . 178.5(2) ?
C3 C4 C5 C6 . . . . 0.6(4) ?
C4 C5 C6 C7 . . . . 0.3(4) ?
C5 C6 C7 C8 . . . . -0.7(4) ?
C4 C3 C8 C7 . . . . 0.7(3) ?
C2 C3 C8 C7 . . . . -176.7(2) ?
C6 C7 C8 C3 . . . . 0.2(3) ?
C3 C2 C9 C10 . . . . -3.1(5) ?
C1 C2 C9 C10 . . . . 176.8(2) ?
C2 C9 C10 C11 . . . . -179.0(3) ?
C2 C9 C10 O2 . . . . -0.4(4) ?
O2 C10 C11 C12 . . . . -0.4(3) ?
C9 C10 C11 C12 . . . . 178.4(2) ?
C10 C11 C12 C13 . . . . 0.5(3) ?
C11 C12 C13 O2 . . . . -0.4(3) ?
O1 C1 N1 C4 . . . . 178.1(2) ?
C2 C1 N1 C4 . . . . -1.9(3) ?
C5 C4 N1 C1 . . . . -176.1(2) ?
C3 C4 N1 C1 . . . . 2.0(3) ?
C12 C13 O2 C10 . . . . 0.2(3) ?
C11 C10 O2 C13 . . . . 0.1(3) ?
C9 C10 O2 C13 . . . . -178.8(2) ?

loop_
_cod_related_entry_id
_cod_related_entry_database
_cod_related_entry_code
1 ChemSpider 30654215
